data_7716437
loop_
_publ_author_name
'Kirk, Ryan M.'
'HIll, Anthony F'

_publ_section_title
;
 &#x3c3;-Arsolido complexes.
;
_journal_issue 28
_journal_name_full 'Dalton transactions (Cambridge, England : 2003)'
_journal_page_first 11809
_journal_page_last 11829
_journal_paper_doi 10.1039/d4dt01308e
_journal_volume 53
_journal_year 2024
_chemical_formula_moiety 'C14 H24 As Cl'
_chemical_formula_sum 'C14 H24 As Cl'
_chemical_formula_weight 302.70
_chemical_properties_physical Air-sensitive,Moisture-sensitive
_space_group_crystal_system triclinic
_space_group_IT_number 2
_space_group_name_Hall '-P 1'
_space_group_name_H-M_alt 'P -1'
_atom_sites_solution_hydrogens geom
_atom_sites_solution_primary dual
_audit_creation_date 2022-01-06
_audit_creation_method
;
Olex2 1.3
(compiled 2020.11.12 svn.r5f609507 for OlexSys, GUI svn.r6408)
;
_audit_update_record
;
2024-05-31 deposited with the CCDC.	2024-06-19 downloaded from the CCDC.
;
_cell_angle_alpha 80.871(3)
_cell_angle_beta 81.879(3)
_cell_angle_gamma 77.842(3)
_cell_formula_units_Z 4
_cell_length_a 9.0412(3)
_cell_length_b 11.8621(4)
_cell_length_c 14.5361(5)
_cell_measurement_reflns_used 8295
_cell_measurement_temperature 150.01(10)
_cell_measurement_theta_max 73.1150
_cell_measurement_theta_min 4.6080
_cell_volume 1495.27(9)
_computing_cell_refinement 'CrysAlisPro 1.171.40.82a (Rigaku OD, 2020)'
_computing_data_collection 'CrysAlisPro 1.171.40.82a (Rigaku OD, 2020)'
_computing_data_reduction 'CrysAlisPro 1.171.40.82a (Rigaku OD, 2020)'
_computing_molecular_graphics 'Olex2 1.3 (Dolomanov et al., 2009)'
_computing_publication_material 'Olex2 1.3 (Dolomanov et al., 2009)'
_computing_structure_refinement 'SHELXL 2018/3 (Sheldrick, 2015)'
_computing_structure_solution 'SHELXT 2018/2 (Sheldrick, 2018)'
_diffrn_ambient_environment N~2~
_diffrn_ambient_temperature 150.01(10)
_diffrn_detector 'CCD plate'
_diffrn_detector_area_resol_mean 8.1297
_diffrn_detector_type EosS2
_diffrn_measured_fraction_theta_full 1.000
_diffrn_measured_fraction_theta_max 0.995
_diffrn_measurement_details
;
List of Runs (angles in degrees, time in seconds):

  # Type    Start    End  Width  t~exp~   \w     \q     \k     \f   Frames
#--------------------------------------------------------------------------
  1  \w    -99.00 -56.00   1.00    1.00    --  -36.63 -57.00 -60.00   43
  2  \w    -75.00  -7.00   1.00    1.00    --  -36.63 125.00 -90.00   68
  3  \w    -53.00  30.00   1.00    1.00    --  -36.63  57.00 -90.00   83
  4  \w   -105.00 -19.00   1.00    1.00    --  -36.63 -38.00 120.00   86
  5  \w    -92.00 -18.00   1.00    1.00    --  -36.63 -38.00  30.00   74
  6  \w     51.00  89.00   1.00    1.00    --   36.63-125.00-150.00   38
  7  \w     46.00  76.00   1.00    1.00    --   36.63 -99.00  30.00   30
  8  \w     39.00  65.00   1.00    1.00    --   36.63-125.00-180.00   26
  9  \w     43.00 104.00   1.00    1.00    --   36.63  57.00  30.00   61
 10  \w     53.00 109.00   1.00    1.00    --  109.00 -45.00 -90.00   56
 11  \w     67.00 109.00   1.00    1.00    --  109.00-111.00 120.00   42
 12  \w    111.00 137.00   1.00    1.00    --  109.00 178.00-150.00   26
 13  \w    115.00 141.00   1.00    1.00    --  109.00 -15.00 -60.00   26
 14  \w     83.00 127.00   1.00    1.00    --  109.00 -30.00-180.00   44
 15  \w    133.00 176.00   1.00    1.00    --  109.00  15.00-180.00   43
 16  \w    107.00 134.00   1.00    1.00    --  109.00 -80.00 140.48   27
 17  \w     80.00 129.00   1.00    1.00    --  109.00 -30.00  90.00   49
 18  \w     94.00 134.00   1.00    1.00    --  109.00 -77.00-120.00   40
 19  \w     81.00 130.00   1.00    1.00    --  109.00 -30.00 -60.00   49
 20  \w     39.00  75.00   1.00    1.00    --  109.00 -30.00  90.00   36
 21  \w     72.00 108.00   1.00    1.00    --  109.00-111.00  30.00   36
 22  \w     71.00 121.00   1.00    1.00    --  109.00  15.00-180.00   50
 23  \w     50.00  76.00   1.00    1.00    --  109.00 -45.00-150.00   26
 24  \w     43.00  73.00   1.00    1.00    --  109.00 -95.00-120.00   30
 25  \w     77.00 104.00   1.00    1.00    --  109.00 -95.00-120.00   27
 26  \w     40.00  90.00   1.00    1.00    --  109.00 -15.00 -60.00   50
 27  \w     42.00  67.00   1.00    1.00    --  109.00 -95.00 -60.00   25
 28  \w     39.00  67.00   1.00    1.00    --  109.00 -30.00-180.00   28
 29  \w     40.00  66.00   1.00    1.00    --  109.00 -30.00 -60.00   26
 30  \w     44.00  86.00   1.00    1.00    --  109.00 -45.00  60.00   42
 31  \w     52.00  78.00   1.00    1.00    --  109.00 -95.00-150.00   26
 32  \w     94.00 127.00   1.00    1.00    --  109.00 -77.00   0.00   33
 33  \w     42.00 109.00   1.00    1.00    --  109.00-111.00 -30.00   67
 34  \w     68.00 108.00   1.00    1.00    --  109.00-111.00  60.00   40
 35  \w     52.00 120.00   1.00    1.00    --  109.00 -45.00 -30.00   68
 36  \w     50.00  76.00   1.00    1.00    --  109.00-111.00-120.00   26
 37  \w     84.00 109.00   1.00    1.00    --  109.00-111.00-120.00   25
 38  \w     76.00 126.00   1.00    1.00    --  109.00 -61.00  90.00   50
 39  \w    119.00 152.00   1.00    1.00    --  109.00  30.00 -60.00   33
 40  \w     66.00  92.00   1.00    1.00    --  109.00 -77.00-120.00   26
 41  \w     91.00 124.00   1.00    1.00    --  109.00 -45.00  60.00   33
 42  \w    141.00 166.00   1.00    1.00    --  109.00  61.00-120.00   25
 43  \w     73.00 106.00   1.00    1.00    --  109.00 -95.00 120.00   33
 44  \w     79.00 107.00   1.00    1.00    --  109.00-111.00-150.00   28
 45  \w     44.00  69.00   1.00    1.00    --  109.00-111.00 -90.00   25
 46  \w    120.00 145.00   1.00    1.00    --  109.00 111.00 120.00   25
 47  \w     97.00 155.00   1.00    1.00    --  109.00  15.00-120.00   58
 48  \w     94.00 136.00   1.00    1.00    --  109.00 -20.00-162.34   42
 49  \w    134.00 161.00   1.00    1.00    --  109.00   0.00-180.00   27
 50  \w     40.00  82.00   1.00    1.00    --  109.00 -20.00-162.34   42
;
_diffrn_measurement_device 'four-circle diffractometer'
_diffrn_measurement_device_type 'SuperNova, Dual, Cu at home/near, EosS2'
_diffrn_measurement_method '\w scans'
_diffrn_orient_matrix_type 'CrysAlisPro convention (1999,Acta A55,543-557)'
_diffrn_orient_matrix_UB_11 -0.0095061000
_diffrn_orient_matrix_UB_12 -0.0681008000
_diffrn_orient_matrix_UB_13 -0.0801451000
_diffrn_orient_matrix_UB_21 -0.1701754000
_diffrn_orient_matrix_UB_22 0.0551012000
_diffrn_orient_matrix_UB_23 -0.0007075000
_diffrn_orient_matrix_UB_31 0.0414189000
_diffrn_orient_matrix_UB_32 0.1014620000
_diffrn_orient_matrix_UB_33 -0.0724161000
_diffrn_radiation_monochromator mirror
_diffrn_radiation_probe x-ray
_diffrn_radiation_type 'Cu K\a'
_diffrn_radiation_wavelength 1.54184
_diffrn_reflns_av_R_equivalents 0.0312
_diffrn_reflns_av_unetI/netI 0.0351
_diffrn_reflns_Laue_measured_fraction_full 1.000
_diffrn_reflns_Laue_measured_fraction_max 0.995
_diffrn_reflns_limit_h_max 11
_diffrn_reflns_limit_h_min -10
_diffrn_reflns_limit_k_max 14
_diffrn_reflns_limit_k_min -12
_diffrn_reflns_limit_l_max 13
_diffrn_reflns_limit_l_min -18
_diffrn_reflns_number 15607
_diffrn_reflns_point_group_measured_fraction_full 1.000
_diffrn_reflns_point_group_measured_fraction_max 0.995
_diffrn_reflns_theta_full 67.684
_diffrn_reflns_theta_max 73.248
_diffrn_reflns_theta_min 3.846
_diffrn_source 'micro-focus sealed X-ray tube'
_diffrn_source_type 'SuperNova (Cu) X-ray Source'
_exptl_absorpt_coefficient_mu 4.495
_exptl_absorpt_correction_T_max 0.61961
_exptl_absorpt_correction_T_min 0.58982
_exptl_absorpt_correction_type sphere
_exptl_absorpt_process_details
;
CrysAlisPro 1.171.40.82a (Rigaku Oxford Diffraction, 2020)
Spherical absorption correction
using equivalent radius and absorption coefficient.
Empirical absorption correction using spherical harmonics,
implemented in SCALE3 ABSPACK scaling algorithm.
;
_exptl_crystal_colour yellow
_exptl_crystal_colour_primary yellow
_exptl_crystal_density_diffrn 1.345
_exptl_crystal_description needle
_exptl_crystal_F_000 632
_exptl_crystal_size_max 0.321
_exptl_crystal_size_mid 0.169
_exptl_crystal_size_min 0.071
_exptl_crystal_size_rad 0.079
_refine_diff_density_max 0.361
_refine_diff_density_min -0.504
_refine_diff_density_rms 0.069
_refine_ls_extinction_method none
_refine_ls_goodness_of_fit_ref 1.028
_refine_ls_hydrogen_treatment constr
_refine_ls_matrix_type full
_refine_ls_number_parameters 305
_refine_ls_number_reflns 5973
_refine_ls_number_restraints 0
_refine_ls_restrained_S_all 1.028
_refine_ls_R_factor_all 0.0319
_refine_ls_R_factor_gt 0.0285
_refine_ls_shift/su_max 0.002
_refine_ls_shift/su_mean 0.000
_refine_ls_structure_factor_coef Fsqd
_refine_ls_weighting_details 'w=1/[\s^2^(Fo^2^)+(0.0414P)^2^+0.3132P] where P=(Fo^2^+2Fc^2^)/3'
_refine_ls_weighting_scheme calc
_refine_ls_wR_factor_gt 0.0722
_refine_ls_wR_factor_ref 0.0753
_reflns_Friedel_coverage 0.000
_reflns_number_gt 5407
_reflns_number_total 5973
_reflns_threshold_expression 'I > 2\s(I)'
_cod_data_source_file d4dt01308e2.cif
_cod_data_source_block rmk_230_scale
_cod_depositor_comments 'Adding full bibliography for 7716434--7716441.cif.'
_cod_database_code 7716437
_shelx_shelxl_version_number 2018/3
_chemical_oxdiff_formula C14H24As1Cl1
_chemical_oxdiff_usercomment 'hexane evap'
_shelx_space_group_comment
;
The symmetry employed for this shelxl refinement is uniquely defined
by the following loop, which should always be used as a source of
symmetry information in preference to the above space-group names.
They are only intended as comments.
;
_reflns_odcompleteness_completeness 99.96
_reflns_odcompleteness_iscentric 1
_reflns_odcompleteness_theta 68.13
_olex2_refinement_description
;
1. Fixed Uiso
 At 1.5 times of:
  All C(H,H,H) groups
2.a Idealised Me refined as rotating group:
 C7(H7A,H7B,H7C), C6(H6A,H6B,H6C), C13(H13A,H13B,H13C), C12(H12A,H12B,H12C),
 C28(H28A,H28B,H28C), C21(H21A,H21B,H21C), C14(H14A,H14B,H14C), C20(H20A,H20B,
 H20C), C9(H9A,H9B,H9C), C27(H27A,H27B,H27C), C24(H24A,H24B,H24C), C25(H25A,
 H25B,H25C), C23(H23A,H23B,H23C), C11(H11A,H11B,H11C), C26(H26A,H26B,H26C),
 C10(H10A,H10B,H10C)
;
_ins_header
;
TITL RMK_230_scale in P-1 
REM P-1 (#2 in standard setting)
CELL 1.54184   9.041228  11.862147  14.536115  80.8715  81.8789  77.8419
ZERR    4.00   0.000294   0.000351   0.000488   0.0026   0.0027   0.0026
LATT  1
SFAC C H Cl As
UNIT 56.00 96.00 4.00 4.00
TREF
HKLF 4
END
;
_olex2_submission_special_instructions 'No special instructions were received'
_oxdiff_exptl_absorpt_empirical_details
;
Empirical correction (ABSPACK) includes:
- Absorption correction using spherical harmonics
- Frame scaling
;
_oxdiff_exptl_absorpt_empirical_full_max 1.799
_oxdiff_exptl_absorpt_empirical_full_min 0.730

loop_
_space_group_symop_operation_xyz
'x, y, z'
'-x, -y, -z'

loop_
_atom_site_label
_atom_site_type_symbol
_atom_site_fract_x
_atom_site_fract_y
_atom_site_fract_z
_atom_site_U_iso_or_equiv
_atom_site_adp_type
_atom_site_occupancy
_atom_site_site_symmetry_order
_atom_site_calc_flag
_atom_site_refinement_flags_posn
_atom_site_refinement_flags_adp
_atom_site_refinement_flags_occupancy
_atom_site_disorder_assembly
_atom_site_disorder_group
As1 As 0.28241(2) 0.43100(2) 0.75662(2) 0.01737(7) Uani 1 1 d . . . . .
As2 As 0.25447(2) 0.19742(2) 0.66298(2) 0.02154(7) Uani 1 1 d . . . . .
Cl1 Cl 0.33287(7) 0.59082(4) 0.80089(4) 0.03498(12) Uani 1 1 d . . . . .
Cl2 Cl 0.12840(6) 0.16313(5) 0.55306(4) 0.03761(13) Uani 1 1 d . . . . .
C18 C 0.2713(2) 0.04632(16) 0.73900(12) 0.0191(3) Uani 1 1 d . . . . .
C17 C 0.4178(2) -0.00862(16) 0.72901(12) 0.0199(4) Uani 1 1 d . . . . .
C2 C 0.0174(2) 0.41590(16) 0.86677(12) 0.0186(3) Uani 1 1 d . . . . .
C16 C 0.5259(2) 0.05380(17) 0.66234(13) 0.0203(4) Uani 1 1 d . . . . .
C4 C 0.2853(2) 0.33920(15) 0.88066(12) 0.0177(3) Uani 1 1 d . . . . .
C22 C 0.1329(2) 0.00732(17) 0.79941(14) 0.0229(4) Uani 1 1 d . . . . .
C1 C 0.0619(2) 0.46847(16) 0.78104(13) 0.0190(3) Uani 1 1 d . . . . .
C8 C 0.4363(2) 0.27706(16) 0.91725(13) 0.0193(3) Uani 1 1 d . . . . .
C3 C 0.1420(2) 0.34592(16) 0.92249(12) 0.0191(3) Uani 1 1 d . . . . .
C15 C 0.4647(2) 0.15372(16) 0.61109(12) 0.0199(4) Uani 1 1 d . . . . .
C5 C -0.0347(2) 0.53878(17) 0.70485(13) 0.0228(4) Uani 1 1 d . . . . .
C7 C 0.0954(2) 0.29102(19) 1.02033(13) 0.0262(4) Uani 1 1 d . . . . .
H7A H 0.026843 0.348196 1.053660 0.039 Uiso 1 1 calc R U . . .
H7B H 0.184157 0.261843 1.052622 0.039 Uiso 1 1 calc R U . . .
H7C H 0.045673 0.228071 1.016951 0.039 Uiso 1 1 calc R U . . .
C19 C 0.5426(2) 0.23334(18) 0.53451(13) 0.0242(4) Uani 1 1 d . . . . .
C6 C -0.1441(2) 0.42021(19) 0.91161(14) 0.0270(4) Uani 1 1 d . . . . .
H6A H -0.159821 0.459188 0.966240 0.041 Uiso 1 1 calc R U . . .
H6B H -0.162336 0.342427 0.929402 0.041 Uiso 1 1 calc R U . . .
H6C H -0.213104 0.461759 0.867747 0.041 Uiso 1 1 calc R U . . .
C13 C 0.4390(3) 0.14706(18) 0.95081(15) 0.0286(4) Uani 1 1 d . . . . .
H13A H 0.362283 0.138709 1.002946 0.043 Uiso 1 1 calc R U . . .
H13B H 0.537206 0.110675 0.969837 0.043 Uiso 1 1 calc R U . . .
H13C H 0.419090 0.110645 0.900590 0.043 Uiso 1 1 calc R U . . .
C12 C 0.5676(2) 0.2827(2) 0.83821(14) 0.0285(4) Uani 1 1 d . . . . .
H12A H 0.552326 0.242944 0.788736 0.043 Uiso 1 1 calc R U . . .
H12B H 0.662202 0.246116 0.862220 0.043 Uiso 1 1 calc R U . . .
H12C H 0.570352 0.362524 0.814252 0.043 Uiso 1 1 calc R U . . .
C28 C 0.0869(2) -0.08853(18) 0.75572(15) 0.0285(4) Uani 1 1 d . . . . .
H28A H 0.067953 -0.060259 0.692007 0.043 Uiso 1 1 calc R U . . .
H28B H -0.003704 -0.109511 0.790907 0.043 Uiso 1 1 calc R U . . .
H28C H 0.167770 -0.155566 0.757011 0.043 Uiso 1 1 calc R U . . .
C21 C 0.4817(2) -0.12787(18) 0.77707(14) 0.0280(4) Uani 1 1 d . . . . .
H21A H 0.537645 -0.120231 0.826453 0.042 Uiso 1 1 calc R U . . .
H21B H 0.548346 -0.171828 0.732370 0.042 Uiso 1 1 calc R U . . .
H21C H 0.399791 -0.167393 0.802960 0.042 Uiso 1 1 calc R U . . .
C14 C 0.4672(2) 0.33775(18) 0.99668(14) 0.0256(4) Uani 1 1 d . . . . .
H14A H 0.468220 0.418179 0.974048 0.038 Uiso 1 1 calc R U . . .
H14B H 0.564106 0.300720 1.017442 0.038 Uiso 1 1 calc R U . . .
H14C H 0.388670 0.332220 1.048102 0.038 Uiso 1 1 calc R U . . .
C20 C 0.6932(2) 0.0002(2) 0.65837(16) 0.0323(5) Uani 1 1 d . . . . .
H20A H 0.722068 -0.019215 0.720861 0.048 Uiso 1 1 calc R U . . .
H20B H 0.751507 0.054629 0.622998 0.048 Uiso 1 1 calc R U . . .
H20C H 0.712379 -0.069096 0.628733 0.048 Uiso 1 1 calc R U . . .
C9 C 0.0692(3) 0.5797(2) 0.61835(16) 0.0383(5) Uani 1 1 d . . . . .
H9A H 0.131419 0.627357 0.635923 0.057 Uiso 1 1 calc R U . . .
H9B H 0.007871 0.624074 0.571313 0.057 Uiso 1 1 calc R U . . .
H9C H 0.133121 0.513288 0.593795 0.057 Uiso 1 1 calc R U . . .
C27 C 0.1638(3) -0.0365(2) 0.90144(15) 0.0365(5) Uani 1 1 d . . . . .
H27A H 0.242958 -0.104607 0.903243 0.055 Uiso 1 1 calc R U . . .
H27B H 0.072627 -0.055288 0.937454 0.055 Uiso 1 1 calc R U . . .
H27C H 0.195046 0.023172 0.927392 0.055 Uiso 1 1 calc R U . . .
C24 C 0.6487(3) 0.2938(2) 0.57471(15) 0.0354(5) Uani 1 1 d . . . . .
H24A H 0.590927 0.339986 0.620963 0.053 Uiso 1 1 calc R U . . .
H24B H 0.695136 0.343116 0.525118 0.053 Uiso 1 1 calc R U . . .
H24C H 0.726395 0.236257 0.603183 0.053 Uiso 1 1 calc R U . . .
C25 C 0.6320(3) 0.1623(2) 0.45770(15) 0.0383(5) Uani 1 1 d . . . . .
H25A H 0.716524 0.108498 0.482615 0.058 Uiso 1 1 calc R U . . .
H25B H 0.668982 0.213934 0.405948 0.058 Uiso 1 1 calc R U . . .
H25C H 0.566378 0.120141 0.436598 0.058 Uiso 1 1 calc R U . . .
C23 C 0.4237(3) 0.3291(2) 0.48815(17) 0.0399(5) Uani 1 1 d . . . . .
H23A H 0.355770 0.294336 0.461560 0.060 Uiso 1 1 calc R U . . .
H23B H 0.474052 0.377168 0.439553 0.060 Uiso 1 1 calc R U . . .
H23C H 0.366906 0.375832 0.534286 0.060 Uiso 1 1 calc R U . . .
C11 C -0.1376(3) 0.6479(2) 0.73871(16) 0.0355(5) Uani 1 1 d . . . . .
H11A H -0.209658 0.625454 0.789843 0.053 Uiso 1 1 calc R U . . .
H11B H -0.190988 0.692495 0.688188 0.053 Uiso 1 1 calc R U . . .
H11C H -0.076511 0.694148 0.759306 0.053 Uiso 1 1 calc R U . . .
C26 C -0.0029(3) 0.1100(2) 0.80257(19) 0.0377(5) Uani 1 1 d . . . . .
H26A H 0.024273 0.171484 0.828431 0.056 Uiso 1 1 calc R U . . .
H26B H -0.088391 0.084783 0.841039 0.056 Uiso 1 1 calc R U . . .
H26C H -0.029468 0.137980 0.740212 0.056 Uiso 1 1 calc R U . . .
C10 C -0.1301(3) 0.4627(2) 0.67252(16) 0.0334(5) Uani 1 1 d . . . . .
H10A H -0.063994 0.395728 0.650059 0.050 Uiso 1 1 calc R U . . .
H10B H -0.186328 0.506765 0.623017 0.050 Uiso 1 1 calc R U . . .
H10C H -0.199680 0.437906 0.724263 0.050 Uiso 1 1 calc R U . . .

loop_
_atom_site_aniso_label
_atom_site_aniso_U_11
_atom_site_aniso_U_22
_atom_site_aniso_U_33
_atom_site_aniso_U_23
_atom_site_aniso_U_13
_atom_site_aniso_U_12
As1 0.01878(11) 0.01809(11) 0.01531(10) 0.00030(7) -0.00221(7) -0.00536(8)
As2 0.02249(11) 0.01598(11) 0.02504(12) -0.00254(8) -0.00123(8) -0.00230(8)
Cl1 0.0474(3) 0.0213(2) 0.0419(3) 0.00025(19) -0.0136(2) -0.0168(2)
Cl2 0.0353(3) 0.0410(3) 0.0372(3) 0.0029(2) -0.0192(2) -0.0048(2)
C18 0.0227(9) 0.0172(9) 0.0189(8) -0.0037(6) -0.0026(7) -0.0058(7)
C17 0.0257(9) 0.0193(9) 0.0161(8) -0.0024(7) -0.0061(7) -0.0049(7)
C2 0.0185(8) 0.0202(9) 0.0194(8) -0.0051(7) -0.0027(7) -0.0066(7)
C16 0.0197(9) 0.0235(9) 0.0193(8) -0.0045(7) -0.0041(7) -0.0050(7)
C4 0.0234(9) 0.0161(8) 0.0155(8) -0.0006(6) -0.0057(6) -0.0068(7)
C22 0.0218(9) 0.0225(9) 0.0253(9) -0.0055(7) 0.0011(7) -0.0074(7)
C1 0.0187(8) 0.0186(9) 0.0201(8) -0.0020(7) -0.0049(7) -0.0028(7)
C8 0.0218(9) 0.0184(9) 0.0196(8) -0.0021(7) -0.0086(7) -0.0042(7)
C3 0.0261(9) 0.0181(8) 0.0154(8) -0.0015(6) -0.0044(7) -0.0085(7)
C15 0.0214(9) 0.0210(9) 0.0183(8) -0.0038(7) -0.0027(7) -0.0054(7)
C5 0.0238(9) 0.0230(9) 0.0208(9) -0.0013(7) -0.0067(7) -0.0012(7)
C7 0.0305(10) 0.0309(11) 0.0179(9) 0.0033(7) -0.0027(7) -0.0119(8)
C19 0.0309(10) 0.0234(10) 0.0184(9) -0.0018(7) 0.0011(7) -0.0084(8)
C6 0.0206(9) 0.0350(11) 0.0265(10) -0.0037(8) -0.0004(7) -0.0092(8)
C13 0.0362(11) 0.0194(9) 0.0331(11) -0.0013(8) -0.0165(8) -0.0053(8)
C12 0.0217(9) 0.0351(11) 0.0282(10) -0.0038(8) -0.0067(8) -0.0018(8)
C28 0.0302(10) 0.0253(10) 0.0337(11) -0.0074(8) -0.0026(8) -0.0114(8)
C21 0.0285(10) 0.0251(10) 0.0267(10) 0.0050(8) -0.0061(8) -0.0009(8)
C14 0.0299(10) 0.0253(10) 0.0252(9) -0.0045(7) -0.0114(8) -0.0073(8)
C20 0.0212(10) 0.0372(12) 0.0337(11) 0.0037(9) -0.0028(8) -0.0010(9)
C9 0.0354(12) 0.0459(14) 0.0261(11) 0.0144(9) -0.0073(9) -0.0026(10)
C27 0.0395(12) 0.0500(14) 0.0237(10) -0.0039(9) 0.0035(9) -0.0225(11)
C24 0.0420(12) 0.0403(13) 0.0281(10) -0.0037(9) 0.0042(9) -0.0235(10)
C25 0.0562(15) 0.0356(12) 0.0222(10) -0.0077(9) 0.0084(9) -0.0122(11)
C23 0.0449(14) 0.0351(13) 0.0341(12) 0.0125(10) -0.0033(10) -0.0087(11)
C11 0.0437(13) 0.0277(11) 0.0317(11) -0.0058(9) -0.0134(9) 0.0084(9)
C26 0.0287(11) 0.0272(11) 0.0542(14) -0.0100(10) 0.0114(10) -0.0061(9)
C10 0.0380(12) 0.0330(12) 0.0324(11) -0.0048(9) -0.0184(9) -0.0042(9)

loop_
_atom_type_symbol
_atom_type_description
_atom_type_scat_dispersion_real
_atom_type_scat_dispersion_imag
_atom_type_scat_source
C C 0.0181 0.0091 'International Tables Vol C Tables 4.2.6.8 and 6.1.1.4'
H H 0.0000 0.0000 'International Tables Vol C Tables 4.2.6.8 and 6.1.1.4'
As As -0.9300 1.0051 'International Tables Vol C Tables 4.2.6.8 and 6.1.1.4'
Cl Cl 0.3639 0.7018 'International Tables Vol C Tables 4.2.6.8 and 6.1.1.4'

loop_
_exptl_crystal_face_index_h
_exptl_crystal_face_index_k
_exptl_crystal_face_index_l
_exptl_crystal_face_perp_dist
-2 -6 4 0.0721
2 6 -4 0.0445
-2 2 8 0.1366
1 -5 -6 0.1711
-4 1 -7 0.0411
3 -2 7 0.0265
5 -1 3 0.0553
-5 -3 1 0.0928
-2 5 -5 0.0445
1 4 -7 0.0559
3 7 2 0.0612
-3 -7 -2 0.1328

loop_
_geom_angle_atom_site_label_1
_geom_angle_atom_site_label_2
_geom_angle_atom_site_label_3
_geom_angle
_geom_angle_site_symmetry_1
_geom_angle_site_symmetry_3
_geom_angle_publ_flag
C4 As1 Cl1 95.70(5) . . ?
C1 As1 Cl1 97.87(6) . . ?
C1 As1 C4 88.15(8) . . ?
C18 As2 Cl2 98.31(5) . . ?
C15 As2 Cl2 102.29(5) . . ?
C15 As2 C18 89.15(8) . . ?
C17 C18 As2 108.30(13) . . ?
C17 C18 C22 130.11(17) . . ?
C22 C18 As2 121.57(13) . . ?
C18 C17 C16 116.67(17) . . ?
C18 C17 C21 125.87(17) . . ?
C16 C17 C21 117.44(17) . . ?
C1 C2 C3 116.47(16) . . ?
C1 C2 C6 126.39(17) . . ?
C3 C2 C6 117.14(16) . . ?
C17 C16 C20 117.44(17) . . ?
C15 C16 C17 116.96(17) . . ?
C15 C16 C20 125.60(18) . . ?
C8 C4 As1 120.70(12) . . ?
C3 C4 As1 109.19(13) . . ?
C3 C4 C8 130.08(16) . . ?
C18 C22 C28 109.21(16) . . ?
C18 C22 C27 112.27(16) . . ?
C18 C22 C26 110.27(16) . . ?
C27 C22 C28 110.20(17) . . ?
C27 C22 C26 106.58(18) . . ?
C26 C22 C28 108.21(17) . . ?
C2 C1 As1 109.44(13) . . ?
C2 C1 C5 129.62(17) . . ?
C5 C1 As1 120.71(13) . . ?
C4 C8 C13 112.21(15) . . ?
C4 C8 C12 109.95(15) . . ?
C4 C8 C14 109.78(15) . . ?
C13 C8 C14 110.55(16) . . ?
C12 C8 C13 106.13(17) . . ?
C12 C8 C14 108.09(16) . . ?
C2 C3 C7 117.41(16) . . ?
C4 C3 C2 116.73(16) . . ?
C4 C3 C7 125.86(17) . . ?
C16 C15 As2 107.59(13) . . ?
C16 C15 C19 129.44(18) . . ?
C19 C15 As2 122.44(14) . . ?
C1 C5 C9 110.04(16) . . ?
C11 C5 C1 111.64(16) . . ?
C11 C5 C9 107.09(18) . . ?
C11 C5 C10 110.44(18) . . ?
C10 C5 C1 110.48(16) . . ?
C10 C5 C9 106.99(18) . . ?
C3 C7 H7A 109.5 . . ?
C3 C7 H7B 109.5 . . ?
C3 C7 H7C 109.5 . . ?
H7A C7 H7B 109.5 . . ?
H7A C7 H7C 109.5 . . ?
H7B C7 H7C 109.5 . . ?
C15 C19 C24 111.63(16) . . ?
C15 C19 C25 109.70(17) . . ?
C24 C19 C25 110.29(18) . . ?
C23 C19 C15 110.46(17) . . ?
C23 C19 C24 107.15(19) . . ?
C23 C19 C25 107.49(18) . . ?
C2 C6 H6A 109.5 . . ?
C2 C6 H6B 109.5 . . ?
C2 C6 H6C 109.5 . . ?
H6A C6 H6B 109.5 . . ?
H6A C6 H6C 109.5 . . ?
H6B C6 H6C 109.5 . . ?
C8 C13 H13A 109.5 . . ?
C8 C13 H13B 109.5 . . ?
C8 C13 H13C 109.5 . . ?
H13A C13 H13B 109.5 . . ?
H13A C13 H13C 109.5 . . ?
H13B C13 H13C 109.5 . . ?
C8 C12 H12A 109.5 . . ?
C8 C12 H12B 109.5 . . ?
C8 C12 H12C 109.5 . . ?
H12A C12 H12B 109.5 . . ?
H12A C12 H12C 109.5 . . ?
H12B C12 H12C 109.5 . . ?
C22 C28 H28A 109.5 . . ?
C22 C28 H28B 109.5 . . ?
C22 C28 H28C 109.5 . . ?
H28A C28 H28B 109.5 . . ?
H28A C28 H28C 109.5 . . ?
H28B C28 H28C 109.5 . . ?
C17 C21 H21A 109.5 . . ?
C17 C21 H21B 109.5 . . ?
C17 C21 H21C 109.5 . . ?
H21A C21 H21B 109.5 . . ?
H21A C21 H21C 109.5 . . ?
H21B C21 H21C 109.5 . . ?
C8 C14 H14A 109.5 . . ?
C8 C14 H14B 109.5 . . ?
C8 C14 H14C 109.5 . . ?
H14A C14 H14B 109.5 . . ?
H14A C14 H14C 109.5 . . ?
H14B C14 H14C 109.5 . . ?
C16 C20 H20A 109.5 . . ?
C16 C20 H20B 109.5 . . ?
C16 C20 H20C 109.5 . . ?
H20A C20 H20B 109.5 . . ?
H20A C20 H20C 109.5 . . ?
H20B C20 H20C 109.5 . . ?
C5 C9 H9A 109.5 . . ?
C5 C9 H9B 109.5 . . ?
C5 C9 H9C 109.5 . . ?
H9A C9 H9B 109.5 . . ?
H9A C9 H9C 109.5 . . ?
H9B C9 H9C 109.5 . . ?
C22 C27 H27A 109.5 . . ?
C22 C27 H27B 109.5 . . ?
C22 C27 H27C 109.5 . . ?
H27A C27 H27B 109.5 . . ?
H27A C27 H27C 109.5 . . ?
H27B C27 H27C 109.5 . . ?
C19 C24 H24A 109.5 . . ?
C19 C24 H24B 109.5 . . ?
C19 C24 H24C 109.5 . . ?
H24A C24 H24B 109.5 . . ?
H24A C24 H24C 109.5 . . ?
H24B C24 H24C 109.5 . . ?
C19 C25 H25A 109.5 . . ?
C19 C25 H25B 109.5 . . ?
C19 C25 H25C 109.5 . . ?
H25A C25 H25B 109.5 . . ?
H25A C25 H25C 109.5 . . ?
H25B C25 H25C 109.5 . . ?
C19 C23 H23A 109.5 . . ?
C19 C23 H23B 109.5 . . ?
C19 C23 H23C 109.5 . . ?
H23A C23 H23B 109.5 . . ?
H23A C23 H23C 109.5 . . ?
H23B C23 H23C 109.5 . . ?
C5 C11 H11A 109.5 . . ?
C5 C11 H11B 109.5 . . ?
C5 C11 H11C 109.5 . . ?
H11A C11 H11B 109.5 . . ?
H11A C11 H11C 109.5 . . ?
H11B C11 H11C 109.5 . . ?
C22 C26 H26A 109.5 . . ?
C22 C26 H26B 109.5 . . ?
C22 C26 H26C 109.5 . . ?
H26A C26 H26B 109.5 . . ?
H26A C26 H26C 109.5 . . ?
H26B C26 H26C 109.5 . . ?
C5 C10 H10A 109.5 . . ?
C5 C10 H10B 109.5 . . ?
C5 C10 H10C 109.5 . . ?
H10A C10 H10B 109.5 . . ?
H10A C10 H10C 109.5 . . ?
H10B C10 H10C 109.5 . . ?

loop_
_geom_bond_atom_site_label_1
_geom_bond_atom_site_label_2
_geom_bond_distance
_geom_bond_site_symmetry_2
_geom_bond_publ_flag
As1 Cl1 2.2474(5) . ?
As1 C4 1.9535(17) . ?
As1 C1 1.9431(18) . ?
As2 Cl2 2.2213(6) . ?
As2 C18 1.9394(18) . ?
As2 C15 1.9378(19) . ?
C18 C17 1.346(3) . ?
C18 C22 1.535(2) . ?
C17 C16 1.501(2) . ?
C17 C21 1.510(3) . ?
C2 C1 1.349(3) . ?
C2 C3 1.504(2) . ?
C2 C6 1.507(3) . ?
C16 C15 1.351(3) . ?
C16 C20 1.509(3) . ?
C4 C8 1.532(2) . ?
C4 C3 1.344(3) . ?
C22 C28 1.540(3) . ?
C22 C27 1.536(3) . ?
C22 C26 1.538(3) . ?
C1 C5 1.536(2) . ?
C8 C13 1.538(3) . ?
C8 C12 1.535(3) . ?
C8 C14 1.539(2) . ?
C3 C7 1.509(2) . ?
C15 C19 1.534(2) . ?
C5 C9 1.538(3) . ?
C5 C11 1.533(3) . ?
C5 C10 1.535(3) . ?
C7 H7A 0.9600 . ?
C7 H7B 0.9600 . ?
C7 H7C 0.9600 . ?
C19 C24 1.536(3) . ?
C19 C25 1.539(3) . ?
C19 C23 1.532(3) . ?
C6 H6A 0.9600 . ?
C6 H6B 0.9600 . ?
C6 H6C 0.9600 . ?
C13 H13A 0.9600 . ?
C13 H13B 0.9600 . ?
C13 H13C 0.9600 . ?
C12 H12A 0.9600 . ?
C12 H12B 0.9600 . ?
C12 H12C 0.9600 . ?
C28 H28A 0.9600 . ?
C28 H28B 0.9600 . ?
C28 H28C 0.9600 . ?
C21 H21A 0.9600 . ?
C21 H21B 0.9600 . ?
C21 H21C 0.9600 . ?
C14 H14A 0.9600 . ?
C14 H14B 0.9600 . ?
C14 H14C 0.9600 . ?
C20 H20A 0.9600 . ?
C20 H20B 0.9600 . ?
C20 H20C 0.9600 . ?
C9 H9A 0.9600 . ?
C9 H9B 0.9600 . ?
C9 H9C 0.9600 . ?
C27 H27A 0.9600 . ?
C27 H27B 0.9600 . ?
C27 H27C 0.9600 . ?
C24 H24A 0.9600 . ?
C24 H24B 0.9600 . ?
C24 H24C 0.9600 . ?
C25 H25A 0.9600 . ?
C25 H25B 0.9600 . ?
C25 H25C 0.9600 . ?
C23 H23A 0.9600 . ?
C23 H23B 0.9600 . ?
C23 H23C 0.9600 . ?
C11 H11A 0.9600 . ?
C11 H11B 0.9600 . ?
C11 H11C 0.9600 . ?
C26 H26A 0.9600 . ?
C26 H26B 0.9600 . ?
C26 H26C 0.9600 . ?
C10 H10A 0.9600 . ?
C10 H10B 0.9600 . ?
C10 H10C 0.9600 . ?

loop_
_geom_torsion_atom_site_label_1
_geom_torsion_atom_site_label_2
_geom_torsion_atom_site_label_3
_geom_torsion_atom_site_label_4
_geom_torsion
_geom_torsion_site_symmetry_1
_geom_torsion_site_symmetry_2
_geom_torsion_site_symmetry_3
_geom_torsion_site_symmetry_4
_geom_torsion_publ_flag
As1 C4 C8 C13 -127.26(15) . . . . ?
As1 C4 C8 C12 -9.4(2) . . . . ?
As1 C4 C8 C14 109.39(16) . . . . ?
As1 C4 C3 C2 1.6(2) . . . . ?
As1 C4 C3 C7 -177.60(15) . . . . ?
As1 C1 C5 C9 -5.4(2) . . . . ?
As1 C1 C5 C11 -124.13(17) . . . . ?
As1 C1 C5 C10 112.57(17) . . . . ?
As2 C18 C17 C16 -2.4(2) . . . . ?
As2 C18 C17 C21 179.03(15) . . . . ?
As2 C18 C22 C28 108.97(17) . . . . ?
As2 C18 C22 C27 -128.50(16) . . . . ?
As2 C18 C22 C26 -9.8(2) . . . . ?
As2 C15 C19 C24 103.01(19) . . . . ?
As2 C15 C19 C25 -134.42(17) . . . . ?
As2 C15 C19 C23 -16.1(2) . . . . ?
C18 C17 C16 C15 -6.6(2) . . . . ?
C18 C17 C16 C20 173.22(18) . . . . ?
C17 C18 C22 C28 -72.8(2) . . . . ?
C17 C18 C22 C27 49.8(3) . . . . ?
C17 C18 C22 C26 168.5(2) . . . . ?
C17 C16 C15 As2 11.7(2) . . . . ?
C17 C16 C15 C19 -176.63(17) . . . . ?
C2 C1 C5 C9 -179.2(2) . . . . ?
C2 C1 C5 C11 62.0(3) . . . . ?
C2 C1 C5 C10 -61.3(3) . . . . ?
C16 C15 C19 C24 -67.6(3) . . . . ?
C16 C15 C19 C25 55.0(3) . . . . ?
C16 C15 C19 C23 173.3(2) . . . . ?
C22 C18 C17 C16 179.15(17) . . . . ?
C22 C18 C17 C21 0.6(3) . . . . ?
C1 C2 C3 C4 -2.0(2) . . . . ?
C1 C2 C3 C7 177.19(17) . . . . ?
C8 C4 C3 C2 179.40(17) . . . . ?
C8 C4 C3 C7 0.2(3) . . . . ?
C3 C2 C1 As1 1.3(2) . . . . ?
C3 C2 C1 C5 175.71(17) . . . . ?
C3 C4 C8 C13 55.1(3) . . . . ?
C3 C4 C8 C12 172.99(19) . . . . ?
C3 C4 C8 C14 -68.2(2) . . . . ?
C6 C2 C1 As1 -178.43(15) . . . . ?
C6 C2 C1 C5 -4.0(3) . . . . ?
C6 C2 C3 C4 177.73(17) . . . . ?
C6 C2 C3 C7 -3.0(2) . . . . ?
C21 C17 C16 C15 172.07(17) . . . . ?
C21 C17 C16 C20 -8.1(3) . . . . ?
C20 C16 C15 As2 -168.15(17) . . . . ?
C20 C16 C15 C19 3.6(3) . . . . ?

loop_
_exptl_oxdiff_crystal_face_indexfrac_h
_exptl_oxdiff_crystal_face_indexfrac_k
_exptl_oxdiff_crystal_face_indexfrac_l
_exptl_oxdiff_crystal_face_x
_exptl_oxdiff_crystal_face_y
_exptl_oxdiff_crystal_face_z
-1.6725 -6.0273 4.3480 0.0779 -0.0506 -0.9957
1.6371 6.1282 -4.1951 -0.0967 0.0620 0.9934
-2.0522 2.3264 7.9217 -0.7738 0.4718 -0.4226
1.4026 -5.2164 -6.3788 0.8531 -0.5216 -0.0092
-3.9695 1.4313 -6.5523 0.4654 0.7590 0.4553
3.4322 -2.1042 6.7785 -0.4326 -0.7048 -0.5622
5.4546 -0.7399 2.8754 -0.2319 -0.9710 -0.0574
-5.4438 -3.2613 1.1738 0.1798 0.7459 -0.6414
-2.0673 4.6167 -5.4736 0.1439 0.6101 0.7792
0.9474 3.8906 -7.1570 0.2996 0.0582 0.9523
3.0948 7.2374 2.2640 -0.7037 -0.1295 0.6986
-3.0597 -7.2686 -1.7080 0.6610 0.1214 -0.7405
